data_7062203
loop_
_publ_author_name
'Hulushe, Siya T.'
'Malan, Frederick P.'
'Hosten, Eric C.'
'Lobb, Kevin A.'
'Khanye, Setshaba D.'
'Watkins, Gareth M.'

_publ_section_title
;
 Photo-and thermoresponsive N-salicylideneaniline derivatives: solid-state
 studies and structural aspects
;
_journal_issue 43
_journal_name_full 'New Journal of Chemistry'
_journal_page_first 20940
_journal_page_last 20950
_journal_paper_doi 10.1039/D1NJ03056F
_journal_volume 46
_journal_year 2022
_chemical_compound_source Synthesized
_chemical_formula_moiety 'C14 H12 N2 O3'
_chemical_formula_sum 'C14 H12 N2 O3'
_chemical_formula_weight 256.26
_chemical_melting_point 461
_chemical_name_common 2-((E)-(p-tolylimino)methyl)-4-nitrophenol
_chemical_name_systematic 2-((E)-(p-tolylimino)methyl)-4-nitrophenol
_space_group_crystal_system monoclinic
_space_group_IT_number 14
_space_group_name_Hall '-P 2ybc'
_space_group_name_H-M_alt 'P 1 21/c 1'
_atom_sites_solution_hydrogens mixed
_audit_creation_date 2021-02-28
_audit_creation_method SHELXL-2018/3
_audit_update_record
;
2021-03-25 deposited with the CCDC.	2022-10-24 downloaded from the CCDC.
;
_cell_angle_alpha 90
_cell_angle_beta 95.245(2)
_cell_angle_gamma 90
_cell_formula_units_Z 4
_cell_length_a 14.0746(5)
_cell_length_b 14.0175(6)
_cell_length_c 6.1991(3)
_cell_measurement_reflns_used 7976
_cell_measurement_temperature 200(2)
_cell_measurement_theta_max 28.26
_cell_measurement_theta_min 2.91
_cell_volume 1217.90(9)
_diffrn_ambient_temperature 200(2)
_diffrn_detector_area_resol_mean 8.3333
_diffrn_measured_fraction_theta_full 0.999
_diffrn_measured_fraction_theta_max 0.995
_diffrn_measurement_device_type 'Bruker APEX-II CCD'
_diffrn_measurement_method '\f and \w scans'
_diffrn_radiation_monochromator graphite
_diffrn_radiation_probe x-ray
_diffrn_radiation_type MoK\a
_diffrn_radiation_wavelength 0.71073
_diffrn_reflns_av_R_equivalents 0.0239
_diffrn_reflns_av_unetI/netI 0.0165
_diffrn_reflns_Laue_measured_fraction_full 0.999
_diffrn_reflns_Laue_measured_fraction_max 0.995
_diffrn_reflns_limit_h_max 17
_diffrn_reflns_limit_h_min -18
_diffrn_reflns_limit_k_max 18
_diffrn_reflns_limit_k_min -17
_diffrn_reflns_limit_l_max 8
_diffrn_reflns_limit_l_min -7
_diffrn_reflns_number 22984
_diffrn_reflns_point_group_measured_fraction_full 0.999
_diffrn_reflns_point_group_measured_fraction_max 0.995
_diffrn_reflns_theta_full 25.242
_diffrn_reflns_theta_max 28.348
_diffrn_reflns_theta_min 2.055
_diffrn_source 'sealed X-ray tube'
_diffrn_source_type 'Bruker X8 (Mo) X-ray source'
_exptl_absorpt_coefficient_mu 0.100
_exptl_absorpt_correction_T_max 1.0000
_exptl_absorpt_correction_T_min 0.9476
_exptl_absorpt_correction_type numerical
_exptl_absorpt_process_details 'SADABS V2008/1 (Bruker AXS)'
_exptl_crystal_colour orange
_exptl_crystal_density_diffrn 1.398
_exptl_crystal_density_method 'not measured'
_exptl_crystal_description block
_exptl_crystal_F_000 536
_exptl_crystal_recrystallization_method 'Methanol/hexane mixture'
_exptl_crystal_size_max 0.492
_exptl_crystal_size_mid 0.491
_exptl_crystal_size_min 0.164
_refine_diff_density_max 0.305
_refine_diff_density_min -0.294
_refine_diff_density_rms 0.042
_refine_ls_extinction_method none
_refine_ls_goodness_of_fit_ref 1.040
_refine_ls_hydrogen_treatment mixed
_refine_ls_matrix_type full
_refine_ls_number_parameters 182
_refine_ls_number_reflns 3038
_refine_ls_number_restraints 0
_refine_ls_restrained_S_all 1.040
_refine_ls_R_factor_all 0.0541
_refine_ls_R_factor_gt 0.0426
_refine_ls_shift/su_max 0.000
_refine_ls_shift/su_mean 0.000
_refine_ls_structure_factor_coef Fsqd
_refine_ls_weighting_details 'w=1/[\s^2^(Fo^2^)+(0.0664P)^2^+0.3434P] where P=(Fo^2^+2Fc^2^)/3'
_refine_ls_weighting_scheme calc
_refine_ls_wR_factor_gt 0.1172
_refine_ls_wR_factor_ref 0.1281
_reflns_Friedel_coverage 0.000
_reflns_number_gt 2464
_reflns_number_total 3038
_reflns_threshold_expression 'I > 2\s(I)'
_cod_data_source_file d1nj03056f2.cif
_cod_data_source_block ja064c
_cod_original_sg_symbol_H-M 'P 21/c'
_cod_database_code 7062203
_shelx_space_group_comment
;
The symmetry employed for this shelxl refinement is uniquely defined
by the following loop, which should always be used as a source of
symmetry information in preference to the above space-group names.
They are only intended as comments.
;
_shelx_estimated_absorpt_t_min 0.952
_shelx_estimated_absorpt_t_max 0.984

loop_
_space_group_symop_operation_xyz
'x, y, z'
'-x, y+1/2, -z+1/2'
'-x, -y, -z'
'x, -y-1/2, z-1/2'

loop_
_atom_site_label
_atom_site_type_symbol
_atom_site_fract_x
_atom_site_fract_y
_atom_site_fract_z
_atom_site_U_iso_or_equiv
_atom_site_adp_type
_atom_site_occupancy
_atom_site_site_symmetry_order
_atom_site_calc_flag
_atom_site_refinement_flags_posn
_atom_site_refinement_flags_adp
_atom_site_refinement_flags_occupancy
_atom_site_disorder_assembly
_atom_site_disorder_group
O1 O 0.68859(7) 0.33365(7) 0.31122(15) 0.0346(2) Uani 1 1 d . . . . .
O2 O 0.28375(7) 0.40453(11) 0.60717(19) 0.0613(4) Uani 1 1 d . . . . .
O3 O 0.36898(7) 0.44390(8) 0.89847(16) 0.0428(3) Uani 1 1 d . . . . .
N1 N 0.78694(7) 0.38000(7) 0.6631(2) 0.0264(2) Uani 1 1 d . . . . .
N2 N 0.36085(7) 0.41463(8) 0.71133(17) 0.0315(3) Uani 1 1 d . . . . .
C1 C 0.70924(8) 0.39564(8) 0.7517(2) 0.0259(3) Uani 1 1 d . . . . .
H1 H 0.711961 0.413788 0.899743 0.031 Uiso 1 1 calc R U . . .
C2 C 1.15701(10) 0.35667(12) 1.1268(3) 0.0461(4) Uani 1 1 d . . . . .
H2A H 1.176491 0.289528 1.128548 0.069 Uiso 1 1 calc R U . . .
H2B H 1.155445 0.379492 1.275828 0.069 Uiso 1 1 calc R U . . .
H2C H 1.202728 0.394739 1.053203 0.069 Uiso 1 1 calc R U . . .
C11 C 0.61770(8) 0.38576(8) 0.62689(19) 0.0234(2) Uani 1 1 d . . . . .
C12 C 0.61134(8) 0.35172(8) 0.40976(19) 0.0254(3) Uani 1 1 d . . . . .
C13 C 0.52043(9) 0.33732(8) 0.29933(19) 0.0278(3) Uani 1 1 d . . . . .
H13 H 0.515478 0.313243 0.155493 0.033 Uiso 1 1 calc R U . . .
C14 C 0.43887(9) 0.35755(9) 0.39642(19) 0.0279(3) Uani 1 1 d . . . . .
H14 H 0.377889 0.347894 0.320537 0.034 Uiso 1 1 calc R U . . .
C15 C 0.44685(8) 0.39250(8) 0.60812(19) 0.0246(3) Uani 1 1 d . . . . .
C16 C 0.53432(8) 0.40647(8) 0.72315(18) 0.0237(2) Uani 1 1 d . . . . .
H16 H 0.537766 0.430093 0.867295 0.028 Uiso 1 1 calc R U . . .
C21 C 0.87711(8) 0.37857(8) 0.78627(19) 0.0249(3) Uani 1 1 d . . . . .
C22 C 0.95676(9) 0.40740(9) 0.6866(2) 0.0297(3) Uani 1 1 d . . . . .
H22 H 0.949678 0.430803 0.542179 0.036 Uiso 1 1 calc R U . . .
C23 C 1.04662(9) 0.40200(10) 0.7979(2) 0.0330(3) Uani 1 1 d . . . . .
H23 H 1.100587 0.423075 0.729597 0.040 Uiso 1 1 calc R U . . .
C24 C 1.05916(9) 0.36626(9) 1.0079(2) 0.0314(3) Uani 1 1 d . . . . .
C25 C 0.97867(9) 0.33723(9) 1.1043(2) 0.0303(3) Uani 1 1 d . . . . .
H25 H 0.985800 0.312607 1.247690 0.036 Uiso 1 1 calc R U . . .
C26 C 0.88811(9) 0.34335(9) 0.9962(2) 0.0284(3) Uani 1 1 d . . . . .
H26 H 0.833960 0.323549 1.065559 0.034 Uiso 1 1 calc R U . . .
H1A H 0.740(2) 0.347(2) 0.416(6) 0.065(11) Uiso 0.75(5) 1 d . . P A 1
H1B H 0.780(4) 0.368(4) 0.545(11) 0.01(2) Uiso 0.25(5) 1 d . . P A 2

loop_
_atom_site_aniso_label
_atom_site_aniso_U_11
_atom_site_aniso_U_22
_atom_site_aniso_U_33
_atom_site_aniso_U_23
_atom_site_aniso_U_13
_atom_site_aniso_U_12
O1 0.0304(5) 0.0457(6) 0.0287(5) -0.0055(4) 0.0086(4) 0.0031(4)
O2 0.0211(5) 0.1151(11) 0.0467(7) -0.0167(7) -0.0020(4) -0.0003(6)
O3 0.0296(5) 0.0656(7) 0.0339(5) -0.0126(5) 0.0072(4) 0.0010(4)
N1 0.0225(5) 0.0286(5) 0.0282(6) 0.0004(4) 0.0025(4) -0.0006(4)
N2 0.0214(5) 0.0422(6) 0.0308(6) -0.0004(4) 0.0016(4) 0.0001(4)
C1 0.0236(6) 0.0273(6) 0.0268(6) -0.0020(4) 0.0024(5) 0.0001(4)
C2 0.0275(7) 0.0577(9) 0.0514(9) 0.0009(7) -0.0058(6) -0.0031(6)
C11 0.0226(6) 0.0234(5) 0.0241(6) 0.0003(4) 0.0021(4) -0.0001(4)
C12 0.0273(6) 0.0242(5) 0.0252(6) 0.0006(4) 0.0056(4) 0.0014(4)
C13 0.0332(6) 0.0284(6) 0.0212(6) -0.0017(4) -0.0004(5) 0.0006(5)
C14 0.0265(6) 0.0297(6) 0.0264(6) 0.0010(5) -0.0037(4) -0.0010(5)
C15 0.0215(5) 0.0272(6) 0.0253(6) 0.0017(4) 0.0024(4) 0.0011(4)
C16 0.0236(5) 0.0259(5) 0.0217(5) -0.0004(4) 0.0018(4) 0.0010(4)
C21 0.0209(5) 0.0251(5) 0.0287(6) -0.0025(4) 0.0025(4) -0.0001(4)
C22 0.0270(6) 0.0330(6) 0.0300(6) 0.0036(5) 0.0063(5) -0.0017(5)
C23 0.0225(6) 0.0374(7) 0.0399(7) 0.0017(5) 0.0075(5) -0.0053(5)
C24 0.0246(6) 0.0319(6) 0.0370(7) -0.0040(5) -0.0008(5) -0.0022(5)
C25 0.0302(6) 0.0336(6) 0.0270(6) -0.0007(5) 0.0015(5) 0.0006(5)
C26 0.0241(6) 0.0319(6) 0.0300(6) 0.0003(5) 0.0073(5) -0.0012(4)

loop_
_atom_type_symbol
_atom_type_description
_atom_type_scat_dispersion_real
_atom_type_scat_dispersion_imag
_atom_type_scat_source
C C 0.0033 0.0016 'International Tables Vol C Tables 4.2.6.8 and 6.1.1.4'
H H 0.0000 0.0000 'International Tables Vol C Tables 4.2.6.8 and 6.1.1.4'
N N 0.0061 0.0033 'International Tables Vol C Tables 4.2.6.8 and 6.1.1.4'
O O 0.0106 0.0060 'International Tables Vol C Tables 4.2.6.8 and 6.1.1.4'

loop_
_geom_angle_atom_site_label_1
_geom_angle_atom_site_label_2
_geom_angle_atom_site_label_3
_geom_angle
_geom_angle_site_symmetry_1
_geom_angle_site_symmetry_3
_geom_angle_publ_flag
C12 O1 H1A 104.9(17) . . ?
C1 N1 C21 121.72(12) . . ?
C1 N1 H1B 114(4) . . ?
C21 N1 H1B 124(4) . . ?
O2 N2 O3 122.79(11) . . ?
O2 N2 C15 118.61(11) . . ?
O3 N2 C15 118.59(10) . . ?
N1 C1 C11 120.37(11) . . ?
N1 C1 H1 119.8 . . ?
C11 C1 H1 119.8 . . ?
C24 C2 H2A 109.5 . . ?
C24 C2 H2B 109.5 . . ?
H2A C2 H2B 109.5 . . ?
C24 C2 H2C 109.5 . . ?
H2A C2 H2C 109.5 . . ?
H2B C2 H2C 109.5 . . ?
C16 C11 C12 119.46(10) . . ?
C16 C11 C1 119.61(10) . . ?
C12 C11 C1 120.89(10) . . ?
O1 C12 C13 119.84(11) . . ?
O1 C12 C11 121.27(11) . . ?
C13 C12 C11 118.89(11) . . ?
C14 C13 C12 121.03(11) . . ?
C14 C13 H13 119.5 . . ?
C12 C13 H13 119.5 . . ?
C13 C14 C15 119.07(11) . . ?
C13 C14 H14 120.5 . . ?
C15 C14 H14 120.5 . . ?
C16 C15 C14 121.82(11) . . ?
C16 C15 N2 118.82(10) . . ?
C14 C15 N2 119.36(10) . . ?
C15 C16 C11 119.70(11) . . ?
C15 C16 H16 120.2 . . ?
C11 C16 H16 120.2 . . ?
C26 C21 C22 119.71(11) . . ?
C26 C21 N1 121.80(11) . . ?
C22 C21 N1 118.34(11) . . ?
C23 C22 C21 119.95(12) . . ?
C23 C22 H22 120.0 . . ?
C21 C22 H22 120.0 . . ?
C22 C23 C24 121.17(11) . . ?
C22 C23 H23 119.4 . . ?
C24 C23 H23 119.4 . . ?
C25 C24 C23 118.00(11) . . ?
C25 C24 C2 120.54(12) . . ?
C23 C24 C2 121.44(12) . . ?
C26 C25 C24 121.55(12) . . ?
C26 C25 H25 119.2 . . ?
C24 C25 H25 119.2 . . ?
C25 C26 C21 119.61(11) . . ?
C25 C26 H26 120.2 . . ?
C21 C26 H26 120.2 . . ?

loop_
_geom_bond_atom_site_label_1
_geom_bond_atom_site_label_2
_geom_bond_distance
_geom_bond_site_symmetry_2
_geom_bond_publ_flag
O1 C12 1.3194(14) . ?
O1 H1A 0.95(4) . ?
O2 N2 1.2192(14) . ?
O3 N2 1.2260(14) . ?
N1 C1 1.2865(16) . ?
N1 C21 1.4201(15) . ?
N1 H1B 0.75(7) . ?
N2 C15 1.4533(15) . ?
C1 C11 1.4475(16) . ?
C1 H1 0.9500 . ?
C2 C24 1.5073(18) . ?
C2 H2A 0.9800 . ?
C2 H2B 0.9800 . ?
C2 H2C 0.9800 . ?
C11 C16 1.3948(16) . ?
C11 C12 1.4232(16) . ?
C12 C13 1.4094(17) . ?
C13 C14 1.3735(17) . ?
C13 H13 0.9500 . ?
C14 C15 1.3956(17) . ?
C14 H14 0.9500 . ?
C15 C16 1.3791(15) . ?
C16 H16 0.9500 . ?
C21 C26 1.3874(17) . ?
C21 C22 1.3888(16) . ?
C22 C23 1.3865(17) . ?
C22 H22 0.9500 . ?
C23 C24 1.3909(19) . ?
C23 H23 0.9500 . ?
C24 C25 1.3893(18) . ?
C25 C26 1.3874(17) . ?
C25 H25 0.9500 . ?
C26 H26 0.9500 . ?

loop_
_geom_hbond_atom_site_label_D
_geom_hbond_atom_site_label_H
_geom_hbond_atom_site_label_A
_geom_hbond_distance_DH
_geom_hbond_distance_HA
_geom_hbond_distance_DA
_geom_hbond_angle_DHA
_geom_hbond_site_symmetry_A
_geom_hbond_publ_flag
O1 H1A N1 0.95(4) 1.68(4) 2.5583(15) 153(2) . yes
C16 H16 O3 0.95 2.57 3.3421(15) 139 3_667 yes

loop_
_geom_torsion_atom_site_label_1
_geom_torsion_atom_site_label_2
_geom_torsion_atom_site_label_3
_geom_torsion_atom_site_label_4
_geom_torsion
_geom_torsion_site_symmetry_1
_geom_torsion_site_symmetry_2
_geom_torsion_site_symmetry_3
_geom_torsion_site_symmetry_4
_geom_torsion_publ_flag
C21 N1 C1 C11 -172.81(10) . . . . ?
N1 C1 C11 C16 -177.60(11) . . . . ?
N1 C1 C11 C12 4.80(17) . . . . ?
C16 C11 C12 O1 178.25(11) . . . . ?
C1 C11 C12 O1 -4.14(17) . . . . ?
C16 C11 C12 C13 -1.72(17) . . . . ?
C1 C11 C12 C13 175.89(10) . . . . ?
O1 C12 C13 C14 -178.55(11) . . . . ?
C11 C12 C13 C14 1.42(18) . . . . ?
C12 C13 C14 C15 -0.28(18) . . . . ?
C13 C14 C15 C16 -0.59(18) . . . . ?
C13 C14 C15 N2 179.61(11) . . . . ?
O2 N2 C15 C16 178.12(12) . . . . ?
O3 N2 C15 C16 -0.90(18) . . . . ?
O2 N2 C15 C14 -2.07(18) . . . . ?
O3 N2 C15 C14 178.91(11) . . . . ?
C14 C15 C16 C11 0.27(18) . . . . ?
N2 C15 C16 C11 -179.93(10) . . . . ?
C12 C11 C16 C15 0.90(17) . . . . ?
C1 C11 C16 C15 -176.74(10) . . . . ?
C1 N1 C21 C26 35.25(17) . . . . ?
C1 N1 C21 C22 -149.17(12) . . . . ?
C26 C21 C22 C23 -0.80(19) . . . . ?
N1 C21 C22 C23 -176.46(11) . . . . ?
C21 C22 C23 C24 1.3(2) . . . . ?
C22 C23 C24 C25 -0.9(2) . . . . ?
C22 C23 C24 C2 177.61(13) . . . . ?
C23 C24 C25 C26 -0.02(19) . . . . ?
C2 C24 C25 C26 -178.50(12) . . . . ?
C24 C25 C26 C21 0.48(19) . . . . ?
C22 C21 C26 C25 -0.06(18) . . . . ?
N1 C21 C26 C25 175.45(11) . . . . ?
